data_4061643
loop_
_publ_author_name
'Hanbaek Lee'
'Paul R. Sharp'

_publ_section_title
;
 Nickel and Platinum sigma-Bonded Derivatives of Corannulene
;
_journal_name_full Organometallics
_journal_paper_doi 10.1021/om050464b
_journal_year 2005
_chemical_formula_moiety 'C32 H36 Br4 P2 Pt'
_chemical_formula_sum 'C32 H36 Br4 P2 Pt'
_chemical_formula_weight 997.28
_space_group_IT_number 14
_symmetry_cell_setting monoclinic
_symmetry_space_group_name_Hall '-P 2yn'
_symmetry_space_group_name_H-M 'P 1 21/n 1'
_cell_angle_alpha 90.00
_cell_angle_beta 94.439(3)
_cell_angle_gamma 90.00
_cell_formula_units_Z 16
_cell_length_a 13.7981(18)
_cell_length_b 30.367(4)
_cell_length_c 31.554(4)
_cell_measurement_temperature 293(2)
_cell_volume 13182(3)
_diffrn_ambient_temperature 293(2)
_exptl_crystal_density_diffrn 2.010
_cod_depositor_comments
;
The following automatic conversions were performed:
'_symmetry_cell_setting' value 'Monoclinic' changed to 'monoclinic'
according to '/home/saulius/struct/CIF-dictionaries/cif_core.dic'
dictionary named 'cif_core.dic' version 2.4.1 from 2010-06-29.

Automatic conversion script
Id: cif_fix_enum 1527 2010-12-29 10:47:43Z saulius 
;
_cod_original_sg_symbol_H-M 'P 21/n'
_cod_database_code 4061643

loop_
_symmetry_equiv_pos_as_xyz
'x, y, z'
'-x+1/2, y+1/2, -z+1/2'
'-x, -y, -z'
'x-1/2, -y-1/2, z-1/2'

loop_
_atom_site_label
_atom_site_type_symbol
_atom_site_fract_x
_atom_site_fract_y
_atom_site_fract_z
_atom_site_U_iso_or_equiv
_atom_site_adp_type
_atom_site_occupancy
_atom_site_symmetry_multiplicity
_atom_site_calc_flag
_atom_site_refinement_flags
_atom_site_disorder_assembly
_atom_site_disorder_group
Pt1A Pt 0.54323(6) 0.20945(3) 0.36772(3) 0.0337(3) Uani 1 1 d . . .
Pt1B Pt 0.74685(7) 0.28376(3) 0.59962(3) 0.0428(3) Uani 1 1 d . . .
Pt1C Pt 0.45792(7) 0.52282(3) 0.11919(3) 0.0430(3) Uani 1 1 d . . .
Pt1D Pt 0.73792(7) 0.51458(3) 0.38468(3) 0.0465(3) Uani 1 1 d . . .
P1A P 0.6821(4) 0.2506(2) 0.3813(2) 0.0412(17) Uani 1 1 d . A .
P2A P 0.4177(5) 0.1620(2) 0.3480(2) 0.0428(17) Uani 1 1 d . A .
P1B P 0.8821(5) 0.2422(2) 0.5913(2) 0.0466(18) Uani 1 1 d . B .
P2B P 0.6165(6) 0.3281(3) 0.6124(2) 0.068(2) Uani 1 1 d . B .
P1C P 0.3144(5) 0.4846(2) 0.1083(2) 0.0515(19) Uani 1 1 d . C .
P2C P 0.5929(6) 0.5654(3) 0.1374(3) 0.071(2) Uani 1 1 d . C .
P1D P 0.6011(5) 0.4725(3) 0.3919(2) 0.063(2) Uani 1 1 d . D .
P2D P 0.8683(6) 0.5607(2) 0.3774(2) 0.065(2) Uani 1 1 d . D .
C21A C 0.6787(15) 0.3052(7) 0.3590(7) 0.041(6) Uani 1 1 d . . .
H21A H 0.6554 0.3034 0.3292 0.049 Uiso 1 1 calc R A .
H21B H 0.6327 0.3229 0.3733 0.049 Uiso 1 1 calc R . .
C22A C 0.7794(17) 0.3289(8) 0.3625(7) 0.053(7) Uiso 1 1 d . A .
H22A H 0.7726 0.3578 0.3503 0.080 Uiso 1 1 calc R . .
H22B H 0.8249 0.3122 0.3475 0.080 Uiso 1 1 calc R . .
H22C H 0.8026 0.3313 0.3919 0.080 Uiso 1 1 calc R . .
C23A C 0.725(2) 0.2578(10) 0.4370(8) 0.084(10) Uani 1 1 d . . .
H23A H 0.7207 0.2294 0.4509 0.101 Uiso 1 1 calc R A .
H23B H 0.7929 0.2658 0.4381 0.101 Uiso 1 1 calc R . .
C24A C 0.674(2) 0.2908(10) 0.4624(8) 0.094(11) Uani 1 1 d . A .
H24A H 0.7033 0.2915 0.4909 0.141 Uiso 1 1 calc R . .
H24B H 0.6065 0.2828 0.4628 0.141 Uiso 1 1 calc R . .
H24C H 0.6787 0.3194 0.4497 0.141 Uiso 1 1 calc R . .
C25A C 0.7847(16) 0.2239(8) 0.3594(10) 0.066(9) Uani 1 1 d . . .
H25A H 0.8424 0.2417 0.3657 0.079 Uiso 1 1 calc R A .
H25B H 0.7957 0.1956 0.3733 0.079 Uiso 1 1 calc R . .
C26A C 0.770(2) 0.2168(10) 0.3120(9) 0.090(11) Uani 1 1 d . A .
H26A H 0.8264 0.2024 0.3022 0.135 Uiso 1 1 calc R . .
H26B H 0.7612 0.2447 0.2979 0.135 Uiso 1 1 calc R . .
H26C H 0.7139 0.1987 0.3055 0.135 Uiso 1 1 calc R . .
C27A C 0.3720(18) 0.1336(9) 0.3912(8) 0.062(8) Uani 1 1 d . . .
H27A H 0.3165 0.1163 0.3803 0.074 Uiso 1 1 calc R A .
H27B H 0.4215 0.1132 0.4024 0.074 Uiso 1 1 calc R . .
C28A C 0.340(2) 0.1619(10) 0.4292(8) 0.089(11) Uani 1 1 d . A .
H28A H 0.3161 0.1429 0.4504 0.134 Uiso 1 1 calc R . .
H28B H 0.2892 0.1818 0.4190 0.134 Uiso 1 1 calc R . .
H28C H 0.3944 0.1784 0.4414 0.134 Uiso 1 1 calc R . .
C29A C 0.3120(16) 0.1870(8) 0.3169(8) 0.060(8) Uani 1 1 d . . .
H29A H 0.2812 0.2078 0.3349 0.071 Uiso 1 1 calc R A .
H29B H 0.3354 0.2034 0.2933 0.071 Uiso 1 1 calc R . .
C30A C 0.2338(17) 0.1532(8) 0.2989(8) 0.065(9) Uani 1 1 d . A .
H30A H 0.1820 0.1686 0.2831 0.097 Uiso 1 1 calc R . .
H30B H 0.2082 0.1375 0.3220 0.097 Uiso 1 1 calc R . .
H30C H 0.2631 0.1327 0.2805 0.097 Uiso 1 1 calc R . .
C31A C 0.458(2) 0.1171(8) 0.3137(9) 0.077(10) Uani 1 1 d . . .
H31A H 0.5063 0.0998 0.3302 0.092 Uiso 1 1 calc R A .
H31B H 0.4024 0.0979 0.3067 0.092 Uiso 1 1 calc R . .
C32A C 0.500(2) 0.1306(12) 0.2723(8) 0.115(15) Uani 1 1 d . A .
H32A H 0.5181 0.1048 0.2573 0.173 Uiso 1 1 calc R . .
H32B H 0.5561 0.1488 0.2786 0.173 Uiso 1 1 calc R . .
H32C H 0.4519 0.1468 0.2550 0.173 Uiso 1 1 calc R . .
C21B C 0.9929(18) 0.2724(9) 0.6108(10) 0.075(10) Uani 1 1 d . . .
H21C H 1.0488 0.2535 0.6081 0.091 Uiso 1 1 calc R B .
H21D H 1.0000 0.2979 0.5929 0.091 Uiso 1 1 calc R . .
C22B C 0.993(2) 0.2879(11) 0.6576(10) 0.112(14) Uani 1 1 d . B .
H22D H 1.0530 0.3033 0.6654 0.168 Uiso 1 1 calc R . .
H22E H 0.9884 0.2628 0.6758 0.168 Uiso 1 1 calc R . .
H22F H 0.9394 0.3072 0.6606 0.168 Uiso 1 1 calc R . .
C23B C 0.8938(14) 0.1907(7) 0.6225(7) 0.037(6) Uani 1 1 d . . .
H23C H 0.8845 0.1975 0.6519 0.045 Uiso 1 1 calc R B .
H23D H 0.8418 0.1709 0.6123 0.045 Uiso 1 1 calc R . .
C24B C 0.9916(15) 0.1661(8) 0.6208(7) 0.053(7) Uani 1 1 d . B .
H24D H 0.9909 0.1400 0.6379 0.080 Uiso 1 1 calc R . .
H24E H 1.0437 0.1849 0.6317 0.080 Uiso 1 1 calc R . .
H24F H 1.0010 0.1583 0.5920 0.080 Uiso 1 1 calc R . .
C25B C 0.905(2) 0.2288(9) 0.5353(8) 0.079(10) Uani 1 1 d . . .
H25C H 0.8788 0.2525 0.5173 0.095 Uiso 1 1 calc R B .
H25D H 0.9750 0.2286 0.5332 0.095 Uiso 1 1 calc R . .
C26B C 0.865(3) 0.1858(11) 0.5173(9) 0.129(16) Uani 1 1 d . B .
H26D H 0.8815 0.1826 0.4885 0.194 Uiso 1 1 calc R . .
H26E H 0.7952 0.1859 0.5179 0.194 Uiso 1 1 calc R . .
H26F H 0.8916 0.1618 0.5342 0.194 Uiso 1 1 calc R . .
C27B C 0.523(2) 0.3315(11) 0.5617(9) 0.101(11) Uiso 1 1 d . . .
H27C H 0.5179 0.3033 0.5473 0.121 Uiso 1 1 calc R B .
H27D H 0.4597 0.3404 0.5694 0.121 Uiso 1 1 calc R . .
C28B C 0.563(3) 0.3634(12) 0.5356(17) 0.22(3) Uani 1 1 d . B .
H28D H 0.5203 0.3672 0.5103 0.330 Uiso 1 1 calc R . .
H28E H 0.6254 0.3539 0.5281 0.330 Uiso 1 1 calc R . .
H28F H 0.5689 0.3908 0.5506 0.330 Uiso 1 1 calc R . .
C29B C 0.652(3) 0.3814(10) 0.6295(11) 0.109(13) Uani 1 1 d . . .
H29C H 0.6897 0.3950 0.6084 0.130 Uiso 1 1 calc R B .
H29D H 0.5943 0.3993 0.6321 0.130 Uiso 1 1 calc R . .
C30B C 0.711(2) 0.3803(10) 0.6712(11) 0.106(13) Uani 1 1 d . B .
H30D H 0.7282 0.4098 0.6797 0.158 Uiso 1 1 calc R . .
H30E H 0.7684 0.3633 0.6685 0.158 Uiso 1 1 calc R . .
H30F H 0.6730 0.3672 0.6922 0.158 Uiso 1 1 calc R . .
C31B C 0.539(2) 0.3056(10) 0.6531(10) 0.098(12) Uani 1 1 d . . .
H31C H 0.5043 0.2801 0.6414 0.118 Uiso 1 1 calc R B .
H31D H 0.5810 0.2958 0.6775 0.118 Uiso 1 1 calc R . .
C32B C 0.465(3) 0.3395(11) 0.6683(10) 0.124(14) Uani 1 1 d . B .
H32D H 0.4274 0.3260 0.6892 0.186 Uiso 1 1 calc R . .
H32E H 0.4224 0.3488 0.6445 0.186 Uiso 1 1 calc R . .
H32F H 0.4991 0.3645 0.6806 0.186 Uiso 1 1 calc R . .
C21C C 0.321(2) 0.4275(11) 0.1041(15) 0.16(2) Uani 1 1 d . . .
H21E H 0.3549 0.4201 0.0792 0.198 Uiso 1 1 calc R C .
H21F H 0.3592 0.4161 0.1288 0.198 Uiso 1 1 calc R . .
C22C C 0.215(3) 0.4038(12) 0.1005(12) 0.146(16) Uiso 1 1 d . C .
H22G H 0.2237 0.3725 0.0983 0.219 Uiso 1 1 calc R . .
H22H H 0.1779 0.4145 0.0758 0.219 Uiso 1 1 calc R . .
H22I H 0.1823 0.4104 0.1254 0.219 Uiso 1 1 calc R . .
C23C C 0.225(3) 0.5041(16) 0.0697(16) 0.23(3) Uani 1 1 d . . .
H23E H 0.1684 0.4850 0.0697 0.277 Uiso 1 1 calc R C .
H23F H 0.2048 0.5332 0.0781 0.277 Uiso 1 1 calc R . .
C24C C 0.255(2) 0.5066(15) 0.0251(10) 0.149(19) Uani 1 1 d . C .
H24G H 0.2028 0.5179 0.0066 0.224 Uiso 1 1 calc R . .
H24H H 0.2726 0.4778 0.0159 0.224 Uiso 1 1 calc R . .
H24I H 0.3106 0.5258 0.0245 0.224 Uiso 1 1 calc R . .
C25C C 0.240(4) 0.4875(17) 0.1580(15) 0.20(2) Uiso 1 1 d . . .
H25E H 0.1721 0.4840 0.1489 0.239 Uiso 1 1 calc R C .
H25F H 0.2592 0.4629 0.1764 0.239 Uiso 1 1 calc R . .
C26C C 0.252(3) 0.5268(11) 0.1818(10) 0.130(16) Uani 1 1 d . C .
H26G H 0.2115 0.5258 0.2052 0.195 Uiso 1 1 calc R . .
H26H H 0.2337 0.5515 0.1639 0.195 Uiso 1 1 calc R . .
H26I H 0.3187 0.5298 0.1925 0.195 Uiso 1 1 calc R . .
C27C C 0.569(3) 0.6111(10) 0.1727(13) 0.131(19) Uani 1 1 d . . .
H27E H 0.6277 0.6284 0.1776 0.157 Uiso 1 1 calc R C .
H27F H 0.5198 0.6300 0.1584 0.157 Uiso 1 1 calc R . .
C28C C 0.534(3) 0.5979(13) 0.2159(12) 0.132(17) Uani 1 1 d . C .
H28G H 0.5226 0.6239 0.2322 0.197 Uiso 1 1 calc R . .
H28H H 0.5826 0.5801 0.2311 0.197 Uiso 1 1 calc R . .
H28I H 0.4746 0.5814 0.2116 0.197 Uiso 1 1 calc R . .
C29C C 0.6943(18) 0.5378(8) 0.1670(9) 0.069(9) Uani 1 1 d . . .
H29E H 0.6688 0.5212 0.1899 0.083 Uiso 1 1 calc R C .
H29F H 0.7222 0.5169 0.1482 0.083 Uiso 1 1 calc R . .
C30C C 0.7741(17) 0.5669(9) 0.1857(9) 0.078(9) Uani 1 1 d . C .
H30G H 0.8236 0.5492 0.2004 0.117 Uiso 1 1 calc R . .
H30H H 0.7483 0.5872 0.2052 0.117 Uiso 1 1 calc R . .
H30I H 0.8017 0.5830 0.1633 0.117 Uiso 1 1 calc R . .
C31C C 0.633(3) 0.5934(14) 0.0940(14) 0.16(2) Uani 1 1 d . . .
H31E H 0.5827 0.6144 0.0845 0.188 Uiso 1 1 calc R C .
H31F H 0.6899 0.6102 0.1038 0.188 Uiso 1 1 calc R . .
C32C C 0.657(3) 0.5678(14) 0.0574(11) 0.142(19) Uani 1 1 d . C .
H32G H 0.6769 0.5872 0.0358 0.213 Uiso 1 1 calc R . .
H32H H 0.6005 0.5515 0.0465 0.213 Uiso 1 1 calc R . .
H32I H 0.7084 0.5477 0.0657 0.213 Uiso 1 1 calc R . .
C21D C 0.582(6) 0.452(2) 0.4467(15) 0.37(6) Uani 1 1 d . . .
H21G H 0.5143 0.4445 0.4488 0.444 Uiso 1 1 calc R D .
H21H H 0.6208 0.4256 0.4527 0.444 Uiso 1 1 calc R . .
C22D C 0.609(3) 0.4831(15) 0.4739(17) 0.24(3) Uani 1 1 d . D .
H22J H 0.6024 0.4728 0.5023 0.362 Uiso 1 1 calc R . .
H22K H 0.5683 0.5085 0.4685 0.362 Uiso 1 1 calc R . .
H22L H 0.6754 0.4909 0.4708 0.362 Uiso 1 1 calc R . .
C23D C 0.4876(19) 0.4991(11) 0.3748(12) 0.110(14) Uani 1 1 d . . .
H23G H 0.4346 0.4783 0.3757 0.132 Uiso 1 1 calc R D .
H23H H 0.4758 0.5233 0.3938 0.132 Uiso 1 1 calc R . .
C24D C 0.492(3) 0.5173(13) 0.3272(13) 0.20(3) Uani 1 1 d . D .
H24J H 0.4319 0.5315 0.3183 0.297 Uiso 1 1 calc R . .
H24K H 0.5032 0.4933 0.3085 0.297 Uiso 1 1 calc R . .
H24L H 0.5445 0.5382 0.3265 0.297 Uiso 1 1 calc R . .
C25D C 0.600(2) 0.4206(8) 0.3694(12) 0.104(13) Uani 1 1 d . . .
H25G H 0.6184 0.4233 0.3405 0.125 Uiso 1 1 calc R D .
H25H H 0.6495 0.4029 0.3849 0.125 Uiso 1 1 calc R . .
C26D C 0.499(2) 0.3944(10) 0.3683(10) 0.106(12) Uiso 1 1 d . D .
H26J H 0.5069 0.3660 0.3556 0.159 Uiso 1 1 calc R . .
H26K H 0.4501 0.4107 0.3519 0.159 Uiso 1 1 calc R . .
H26L H 0.4806 0.3908 0.3968 0.159 Uiso 1 1 calc R . .
C27D C 0.921(2) 0.5803(10) 0.4306(9) 0.087(10) Uani 1 1 d . . .
H27G H 0.9797 0.5968 0.4272 0.104 Uiso 1 1 calc R D .
H27H H 0.8746 0.5998 0.4429 0.104 Uiso 1 1 calc R . .
C28D C 0.942(2) 0.5424(11) 0.4596(12) 0.128(15) Uani 1 1 d . D .
H28J H 0.9694 0.5530 0.4866 0.193 Uiso 1 1 calc R . .
H28K H 0.9883 0.5232 0.4475 0.193 Uiso 1 1 calc R . .
H28L H 0.8836 0.5264 0.4633 0.193 Uiso 1 1 calc R . .
C29D C 0.836(2) 0.6139(9) 0.3504(11) 0.099(12) Uani 1 1 d . . .
H29G H 0.7939 0.6307 0.3676 0.119 Uiso 1 1 calc R D .
H29H H 0.8942 0.6309 0.3473 0.119 Uiso 1 1 calc R . .
C30D C 0.784(2) 0.6055(10) 0.3068(10) 0.103(12) Uani 1 1 d . D .
H30J H 0.7665 0.6331 0.2934 0.154 Uiso 1 1 calc R . .
H30K H 0.7257 0.5887 0.3100 0.154 Uiso 1 1 calc R . .
H30L H 0.8257 0.5894 0.2895 0.154 Uiso 1 1 calc R . .
C31D C 0.9660(19) 0.5402(8) 0.3485(9) 0.070(9) Uani 1 1 d . . .
H31G H 0.9946 0.5152 0.3640 0.085 Uiso 1 1 calc R D .
H31H H 0.9384 0.5293 0.3213 0.085 Uiso 1 1 calc R . .
C32D C 1.049(2) 0.5726(11) 0.3401(10) 0.117(14) Uani 1 1 d . D .
H32J H 1.0963 0.5578 0.3246 0.176 Uiso 1 1 calc R . .
H32K H 1.0786 0.5831 0.3666 0.176 Uiso 1 1 calc R . .
H32L H 1.0223 0.5971 0.3237 0.176 Uiso 1 1 calc R . .
Br1A Br 0.5442(8) 0.2496(3) 0.2638(4) 0.049(2) Uani 0.602(6) 1 d PU A 1
Br2A Br 0.6283(18) 0.1448(10) 0.4069(6) 0.035(2) Uani 0.602(6) 1 d PU A 1
Br5A Br 0.2772(3) 0.40061(18) 0.49010(14) 0.072(2) Uani 0.602(6) 1 d P A 1
Br6A Br 0.2063(5) 0.4807(2) 0.4222(2) 0.080(2) Uani 0.602(6) 1 d P A 1
Br1B Br 0.8334(13) 0.3493(5) 0.5692(6) 0.055(3) Uani 0.785(4) 1 d PU B 1
Br2B Br 0.7539(14) 0.2478(8) 0.7031(7) 0.051(4) Uani 0.785(4) 1 d PDU B 1
Br5B Br 0.5024(3) 0.01037(12) 0.70969(12) 0.0672(13) Uani 0.785(4) 1 d P B 1
Br6B Br 0.4367(3) -0.01920(12) 0.60942(12) 0.0634(13) Uani 0.785(4) 1 d P B 1
Br1C Br 0.3761(9) 0.5956(4) 0.1019(3) 0.061(2) Uani 0.706(5) 1 d PU C 1
Br2C Br 0.5056(11) 0.4741(8) 0.2173(5) 0.065(3) Uani 0.706(5) 1 d PDU C 1
Br5C Br 0.7683(3) 0.24328(15) 0.19336(14) 0.0832(18) Uani 0.706(5) 1 d P C 1
Br6C Br 0.7740(3) 0.22141(15) 0.09116(18) 0.0771(16) Uani 0.706(5) 1 d P C 1
Br1D Br 0.6522(2) 0.58009(11) 0.41214(11) 0.0874(11) Uani 1 1 d . D 1
Br2D Br 0.7455(2) 0.48086(9) 0.27997(8) 0.0552(7) Uiso 1 1 d . D 1
Br5D Br 1.0217(3) 0.24893(12) 0.27273(11) 0.0748(13) Uani 0.860(5) 1 d P D 1
Br6D Br 1.0738(2) 0.21527(11) 0.37322(14) 0.0658(12) Uani 0.860(5) 1 d P D 1
Br1W Br 0.634(3) 0.1457(17) 0.3968(9) 0.061(7) Uani 0.398(6) 1 d PU A 2
Br2W Br 0.5182(14) 0.2636(6) 0.2686(6) 0.066(4) Uani 0.398(6) 1 d PU A 2
Br5W Br 0.2408(6) 0.4916(3) 0.2962(3) 0.093(4) Uani 0.398(6) 1 d P A 2
Br6W Br 0.2115(8) 0.5047(3) 0.3982(4) 0.099(4) Uani 0.398(6) 1 d P A 2
Br1X Br 0.772(5) 0.243(3) 0.705(2) 0.037(8) Uani 0.215(4) 1 d PDU B 2
Br2X Br 0.824(4) 0.3409(19) 0.563(2) 0.052(9) Uani 0.215(4) 1 d PU B 2
Br5X Br 0.5002(10) 0.0637(5) 0.4853(3) 0.067(5) Uani 0.215(4) 1 d P . 2
Br6X Br 0.4442(9) -0.0085(5) 0.5589(5) 0.071(5) Uani 0.215(4) 1 d P . 2
Br1Y Br 0.480(3) 0.4775(19) 0.2215(13) 0.060(6) Uani 0.294(5) 1 d PDU . 2
Br2Y Br 0.367(2) 0.5903(9) 0.0929(7) 0.030(4) Uiso 0.294(5) 1 d PU C 2
Br5Y Br 0.6495(9) 0.3135(4) -0.0155(3) 0.095(5) Uani 0.294(5) 1 d P . 2
Br6Y Br 0.7441(9) 0.2366(4) 0.0497(6) 0.102(6) Uani 0.294(5) 1 d P . 2
Br5Z Br 1.0623(15) 0.3000(7) 0.4924(6) 0.067(8) Uani 0.140(5) 1 d P . 2
Br6Z Br 1.0925(15) 0.2286(6) 0.4127(8) 0.059(7) Uani 0.140(5) 1 d P . 2
C1A C 0.4622(12) 0.2761(5) 0.3014(4) 0.027(9) Uiso 0.602(6) 1 d PG A 1
C2A C 0.4590(11) 0.2620(4) 0.3430(5) 0.065(18) Uiso 0.602(6) 1 d PG A 1
C3A C 0.3996(12) 0.2825(5) 0.4170(4) 0.020(8) Uiso 0.602(6) 1 d PG A 1
H3A H 0.4362 0.2612 0.4322 0.024 Uiso 0.602(6) 1 d PG A 1
C4A C 0.3517(12) 0.3143(5) 0.4389(3) 0.044(11) Uiso 0.602(6) 1 d PG A 1
H4A H 0.3571 0.3139 0.4685 0.053 Uiso 0.602(6) 1 d PG A 1
C5A C 0.2652(12) 0.3906(5) 0.4318(3) 0.068(14) Uiso 0.602(6) 1 d PG A 1
C6A C 0.2388(12) 0.4244(5) 0.4038(4) 0.048(13) Uiso 0.602(6) 1 d PG A 1
C7A C 0.2448(13) 0.4510(4) 0.3255(5) 0.047(14) Uiso 0.602(6) 1 d PG A 1
H7A H 0.2272 0.4800 0.3307 0.057 Uiso 0.602(6) 1 d PG A 1
C8A C 0.2763(13) 0.4402(4) 0.2862(4) 0.050(11) Uiso 0.602(6) 1 d PG A 1
H8A H 0.2794 0.4620 0.2657 0.060 Uiso 0.602(6) 1 d PG A 1
C9A C 0.3665(12) 0.3803(5) 0.2449(3) 0.055(12) Uiso 0.602(6) 1 d PG A 1
H9A H 0.3760 0.3979 0.2214 0.066 Uiso 0.602(6) 1 d PG A 1
C10A C 0.4124(12) 0.3398(5) 0.2486(3) 0.045(11) Uiso 0.602(6) 1 d PG A 1
H10A H 0.4519 0.3308 0.2276 0.054 Uiso 0.602(6) 1 d PG A 1
C11A C 0.4004(10) 0.3111(4) 0.2843(3) 0.041(10) Uiso 0.602(6) 1 d PG A 1
C12A C 0.3938(10) 0.2816(4) 0.3712(4) 0.018(8) Uiso 0.602(6) 1 d PG A 1
C13A C 0.2938(10) 0.3480(4) 0.4170(3) 0.040(10) Uiso 0.602(6) 1 d PG A 1
C14A C 0.2386(10) 0.4186(4) 0.3585(4) 0.054(12) Uiso 0.602(6) 1 d PG A 1
C15A C 0.3045(10) 0.3958(4) 0.2764(3) 0.038(12) Uiso 0.602(6) 1 d PG A 1
C16A C 0.2784(8) 0.3642(4) 0.3049(3) 0.042(10) Uiso 0.602(6) 1 d PG A 1
C17A C 0.3255(8) 0.3226(3) 0.3088(3) 0.038(10) Uiso 0.602(6) 1 d PG A 1
C18A C 0.3223(8) 0.3081(3) 0.3515(3) 0.015(8) Uiso 0.602(6) 1 d PG A 1
C19A C 0.2731(7) 0.3407(4) 0.3740(3) 0.029(9) Uiso 0.602(6) 1 d PG A 1
C20A C 0.2460(7) 0.3754(4) 0.3452(3) 0.038(11) Uiso 0.602(6) 1 d PG A 1
C1B C 0.6705(12) 0.2318(4) 0.6189(5) 0.034(13) Uiso 0.785(4) 1 d PG B 1
C2B C 0.6751(12) 0.2180(4) 0.6608(4) 0.039(16) Uiso 0.785(4) 1 d PGD B 1
C3B C 0.6286(11) 0.1545(5) 0.7111(3) 0.046(9) Uiso 0.785(4) 1 d PG B 1
H3B H 0.6682 0.1640 0.7346 0.055 Uiso 0.785(4) 1 d PG B 1
C4B C 0.5842(11) 0.1137(4) 0.7124(3) 0.052(9) Uiso 0.785(4) 1 d PG B 1
H4B H 0.5947 0.0964 0.7366 0.062 Uiso 0.785(4) 1 d PG B 1
C5B C 0.4953(10) 0.0528(3) 0.6659(4) 0.034(7) Uiso 0.785(4) 1 d PG B 1
C6B C 0.4633(10) 0.0413(3) 0.6247(4) 0.039(8) Uiso 0.785(4) 1 d PG B 1
C7B C 0.4548(11) 0.0671(4) 0.5456(4) 0.062(10) Uiso 0.785(4) 1 d PG B 1
H7B H 0.4376 0.0397 0.5340 0.075 Uiso 0.785(4) 1 d PG B 1
C8B C 0.4794(11) 0.1008(4) 0.5189(3) 0.076(12) Uiso 0.785(4) 1 d PG B 1
H8B H 0.4782 0.0956 0.4898 0.091 Uiso 0.785(4) 1 d PG B 1
C9B C 0.5631(12) 0.1777(5) 0.5166(3) 0.054(9) Uiso 0.785(4) 1 d PG B 1
H9B H 0.5677 0.1779 0.4873 0.065 Uiso 0.785(4) 1 d PG B 1
C10B C 0.6103(12) 0.2100(4) 0.5413(4) 0.057(10) Uiso 0.785(4) 1 d PG B 1
H10B H 0.6460 0.2314 0.5282 0.068 Uiso 0.785(4) 1 d PG B 1
C11B C 0.6054(10) 0.2114(3) 0.5867(4) 0.036(9) Uiso 0.785(4) 1 d PG B 1
C12B C 0.6149(10) 0.1827(4) 0.6744(3) 0.046(10) Uiso 0.785(4) 1 d PG B 1
C13B C 0.5221(9) 0.0974(3) 0.6770(3) 0.048(9) Uiso 0.785(4) 1 d PG B 1
C14B C 0.4553(8) 0.0733(3) 0.5909(4) 0.054(9) Uiso 0.785(4) 1 d PG B 1
C15B C 0.5068(9) 0.1438(4) 0.5351(3) 0.072(11) Uiso 0.785(4) 1 d PG B 1
C16B C 0.4868(7) 0.1513(3) 0.5768(3) 0.054(9) Uiso 0.785(4) 1 d PG B 1
C17B C 0.5352(8) 0.1845(3) 0.6021(3) 0.045(9) Uiso 0.785(4) 1 d PG B 1
C18B C 0.5398(8) 0.1704(3) 0.6452(3) 0.044(9) Uiso 0.785(4) 1 d PG B 1
C19B C 0.4943(7) 0.1286(3) 0.6465(3) 0.028(7) Uiso 0.785(4) 1 d PG B 1
C20B C 0.4615(6) 0.1167(3) 0.6042(3) 0.041(8) Uiso 0.785(4) 1 d PG B 1
C1C C 0.5338(12) 0.4658(4) 0.1294(5) 0.053(14) Uiso 0.706(5) 1 d PG C 1
C2C C 0.5594(12) 0.4495(5) 0.1696(4) 0.055(12) Uiso 0.706(5) 1 d PGD C 1
C3C C 0.6431(12) 0.3839(5) 0.2115(3) 0.063(11) Uiso 0.706(5) 1 d PG C 1
H3C H 0.6200 0.3911 0.2375 0.076 Uiso 0.706(5) 1 d PG C 1
C4C C 0.6896(12) 0.3440(5) 0.2071(3) 0.052(10) Uiso 0.706(5) 1 d PG C 1
H4C H 0.6972 0.3251 0.2303 0.062 Uiso 0.706(5) 1 d PG C 1
C5C C 0.7476(12) 0.2877(4) 0.1519(4) 0.056(12) Uiso 0.706(5) 1 d PG C 1
C6C C 0.7509(12) 0.2794(4) 0.1088(5) 0.056(10) Uiso 0.706(5) 1 d PG C 1
C7C C 0.7029(12) 0.3102(4) 0.0330(4) 0.065(12) Uiso 0.706(5) 1 d PG C 1
H7C H 0.7133 0.2840 0.0188 0.078 Uiso 0.706(5) 1 d PG C 1
C8C C 0.6584(12) 0.3450(5) 0.0108(3) 0.064(11) Uiso 0.706(5) 1 d PG C 1
H8C H 0.6397 0.3416 -0.0180 0.076 Uiso 0.706(5) 1 d PG C 1
C9C C 0.5708(12) 0.4203(5) 0.0190(3) 0.065(11) Uiso 0.706(5) 1 d PG C 1
H9C H 0.5459 0.4222 -0.0092 0.078 Uiso 0.706(5) 1 d PG C 1
C10C C 0.5400(12) 0.4501(5) 0.0483(4) 0.075(13) Uiso 0.706(5) 1 d PG C 1
H10C H 0.4949 0.4716 0.0394 0.090 Uiso 0.706(5) 1 d PG C 1
C11C C 0.5763(10) 0.4487(4) 0.0924(4) 0.045(10) Uiso 0.706(5) 1 d PG C 1
C12C C 0.6294(10) 0.4146(4) 0.1766(3) 0.044(9) Uiso 0.706(5) 1 d PG C 1
C13C C 0.7266(10) 0.3311(4) 0.1674(3) 0.040(9) Uiso 0.706(5) 1 d PG C 1
C14C C 0.7335(10) 0.3137(4) 0.0776(4) 0.054(11) Uiso 0.706(5) 1 d PG C 1
C15C C 0.6405(10) 0.3864(4) 0.0312(3) 0.055(10) Uiso 0.706(5) 1 d PG C 1
C16C C 0.6886(8) 0.3917(3) 0.0710(3) 0.063(11) Uiso 0.706(5) 1 d PG C 1
C17C C 0.6570(8) 0.4223(3) 0.1010(3) 0.039(9) Uiso 0.706(5) 1 d PG C 1
C18C C 0.6831(8) 0.4055(3) 0.1424(3) 0.043(9) Uiso 0.706(5) 1 d PG C 1
C19C C 0.7309(7) 0.3645(3) 0.1379(3) 0.038(9) Uiso 0.706(5) 1 d PG C 1
C20C C 0.7342(7) 0.3560(3) 0.0937(3) 0.046(9) Uiso 0.706(5) 1 d PG C 1
C1D C 0.8162(8) 0.4615(3) 0.3654(3) 0.038(7) Uiso 0.860(5) 1 d PGU D 1
C2D C 0.8243(8) 0.4508(3) 0.3232(3) 0.012(5) Uiso 0.860(5) 1 d PG D 1
C3D C 0.8896(8) 0.3919(3) 0.2725(2) 0.040(7) Uiso 0.860(5) 1 d PG D 1
H3D H 0.8554 0.4024 0.2480 0.048 Uiso 0.860(5) 1 d PG D 1
C4D C 0.9377(9) 0.3520(4) 0.2710(2) 0.043(8) Uiso 0.860(5) 1 d PG D 1
H4D H 0.9352 0.3364 0.2456 0.052 Uiso 0.860(5) 1 d PG D 1
C5D C 1.0189(9) 0.2891(3) 0.3177(3) 0.070(11) Uiso 0.860(5) 1 d PG D 1
C6D C 1.0405(9) 0.2751(3) 0.3591(4) 0.058(9) Uiso 0.860(5) 1 d PG D 1
C7D C 1.0253(9) 0.2951(3) 0.4387(3) 0.060(9) Uiso 0.860(5) 1 d PG D 1
H7D H 1.0416 0.2673 0.4493 0.071 Uiso 0.860(5) 1 d PG D 1
C8D C 0.9907(9) 0.3264(4) 0.4656(3) 0.055(8) Uiso 0.860(5) 1 d PG D 1
H8D H 0.9843 0.3191 0.4939 0.066 Uiso 0.860(5) 1 d PG D 1
C9D C 0.9002(9) 0.4017(4) 0.4682(2) 0.052(8) Uiso 0.860(5) 1 d PG D 1
H9D H 0.8874 0.3996 0.4967 0.063 Uiso 0.860(5) 1 d PG D 1
C10D C 0.8571(9) 0.4351(3) 0.4435(3) 0.058(9) Uiso 0.860(5) 1 d PG D 1
H10D H 0.8161 0.4549 0.4557 0.070 Uiso 0.860(5) 1 d PG D 1
C11D C 0.8743(7) 0.4398(3) 0.3992(3) 0.040(8) Uiso 0.860(5) 1 d PG D 1
C12D C 0.8911(7) 0.4175(3) 0.3109(2) 0.040(7) Uiso 0.860(5) 1 d PG D 1
C13D C 0.9915(7) 0.3340(3) 0.3081(2) 0.040(7) Uiso 0.860(5) 1 d PG D 1
C14D C 1.0367(7) 0.3047(3) 0.3946(3) 0.054(9) Uiso 0.860(5) 1 d PG D 1
C15D C 0.9643(7) 0.3701(3) 0.4509(2) 0.052(9) Uiso 0.860(5) 1 d PG D 1
C16D C 0.9952(6) 0.3810(3) 0.4116(2) 0.030(6) Uiso 0.860(5) 1 d PG D 1
C17D C 0.9509(6) 0.4152(2) 0.3862(2) 0.026(6) Uiso 0.860(5) 1 d PG D 1
C18D C 0.9592(6) 0.4042(2) 0.3428(2) 0.032(7) Uiso 0.860(5) 1 d PG D 1
C19D C 1.0085(5) 0.3633(3) 0.3414(2) 0.046(8) Uiso 0.860(5) 1 d PG D 1
C20D C 1.0308(5) 0.3489(3) 0.3839(2) 0.046(8) Uiso 0.860(5) 1 d PG D 1
C1W C 0.4559(18) 0.2613(7) 0.3536(8) 0.011(13) Uiso 0.398(6) 1 d PG A 2
C2W C 0.4468(18) 0.2819(8) 0.3143(7) 0.045(17) Uiso 0.398(6) 1 d PG A 2
C3W C 0.381(2) 0.3520(9) 0.2740(5) 0.035(15) Uiso 0.398(6) 1 d PG A 2
H3W H 0.4143 0.3473 0.2498 0.042 Uiso 0.398(6) 1 d PG A 2
C4W C 0.334(2) 0.3918(8) 0.2786(6) 0.10(3) Uiso 0.398(6) 1 d PG A 2
H4W H 0.3359 0.4131 0.2575 0.123 Uiso 0.398(6) 1 d PG A 2
C5W C 0.255(2) 0.4426(6) 0.3330(8) 0.10(4) Uiso 0.398(6) 1 d PG A 2
C6W C 0.235(2) 0.4466(6) 0.3751(9) 0.07(2) Uiso 0.398(6) 1 d PG A 2
C7W C 0.252(2) 0.4078(8) 0.4492(7) 0.06(2) Uiso 0.398(6) 1 d PG A 2
H7W H 0.2361 0.4326 0.4647 0.077 Uiso 0.398(6) 1 d PG A 2
C8W C 0.287(2) 0.3706(9) 0.4705(6) 0.06(2) Uiso 0.398(6) 1 d PG A 2
H8W H 0.2939 0.3709 0.5001 0.071 Uiso 0.398(6) 1 d PG A 2
C9W C 0.376(2) 0.2958(8) 0.4619(6) 0.045(16) Uiso 0.398(6) 1 d PG A 2
H9W H 0.3894 0.2908 0.4908 0.054 Uiso 0.398(6) 1 d PG A 2
C10W C 0.4177(19) 0.2688(7) 0.4330(7) 0.054(18) Uiso 0.398(6) 1 d PG A 2
H10W H 0.4588 0.2462 0.4430 0.065 Uiso 0.398(6) 1 d PG A 2
C11W C 0.3992(16) 0.2750(6) 0.3878(7) 0.033(15) Uiso 0.398(6) 1 d PG A 2
C12W C 0.3803(16) 0.3179(7) 0.3057(5) 0.08(2) Uiso 0.398(6) 1 d PG A 2
C13W C 0.2812(18) 0.4009(7) 0.3154(6) 0.043(16) Uiso 0.398(6) 1 d PG A 2
C14W C 0.2389(17) 0.4092(7) 0.4034(7) 0.07(2) Uiso 0.398(6) 1 d PG A 2
C15W C 0.3118(17) 0.3314(7) 0.4481(5) 0.07(2) Uiso 0.398(6) 1 d PG A 2
C16W C 0.3225(13) 0.3028(5) 0.3759(6) 0.020(12) Uiso 0.398(6) 1 d PG A 2
C17W C 0.3132(13) 0.3239(6) 0.3355(5) 0.046(17) Uiso 0.398(6) 1 d PG A 2
C18W C 0.2646(13) 0.3647(6) 0.3403(5) 0.07(2) Uiso 0.398(6) 1 d PG A 2
C19W C 0.2438(12) 0.3687(6) 0.3836(6) 0.029(14) Uiso 0.398(6) 1 d PG A 2
C20W C 0.2796(12) 0.3305(6) 0.4055(5) 0.09(3) Uiso 0.398(6) 1 d PG A 2
C1Y C 0.556(2) 0.4528(9) 0.1810(8) 0.000(14) Uiso 0.294(5) 1 d PGD . 2
C2Y C 0.544(2) 0.4657(8) 0.1387(9) 0.06(4) Uiso 0.294(5) 1 d PG . 2
C3Y C 0.573(2) 0.4422(9) 0.0612(7) 0.029(18) Uiso 0.294(5) 1 d PG . 2
H3Y H 0.5330 0.4636 0.0480 0.034 Uiso 0.294(5) 1 d PG C 2
C4Y C 0.610(2) 0.4091(10) 0.0368(6) 0.04(2) Uiso 0.294(5) 1 d PG . 2
H4Y H 0.5933 0.4087 0.0076 0.048 Uiso 0.294(5) 1 d PG C 2
C5Y C 0.692(3) 0.3316(9) 0.0398(7) 0.06(3) Uiso 0.294(5) 1 d PG . 2
C6Y C 0.726(3) 0.2983(8) 0.0669(8) 0.03(2) Uiso 0.294(5) 1 d PG . 2
C7Y C 0.748(3) 0.2739(7) 0.1464(10) 0.06(3) Uiso 0.294(5) 1 d PG . 2
H7Y H 0.7611 0.2446 0.1407 0.068 Uiso 0.294(5) 1 d PG C 2
C8Y C 0.732(3) 0.2864(8) 0.1876(9) 0.05(2) Uiso 0.294(5) 1 d PG . 2
H8Y H 0.7358 0.2652 0.2089 0.063 Uiso 0.294(5) 1 d PG C 2
C9Y C 0.664(3) 0.3487(10) 0.2336(6) 0.04(2) Uiso 0.294(5) 1 d PG . 2
H9Y H 0.6623 0.3319 0.2582 0.051 Uiso 0.294(5) 1 d PG C 2
C10Y C 0.620(3) 0.3899(10) 0.2319(6) 0.12(4) Uiso 0.294(5) 1 d PG . 2
H10Y H 0.5902 0.4001 0.2554 0.142 Uiso 0.294(5) 1 d PG C 2
C11Y C 0.620(2) 0.4172(8) 0.1946(6) 0.014(15) Uiso 0.294(5) 1 d PG . 2
C12Y C 0.596(2) 0.4442(7) 0.1065(7) 0.014(16) Uiso 0.294(5) 1 d PG . 2
C13Y C 0.672(2) 0.3751(8) 0.0555(6) 0.018(16) Uiso 0.294(5) 1 d PG . 2
C14Y C 0.743(2) 0.3053(7) 0.1120(8) 0.07(3) Uiso 0.294(5) 1 d PG . 2
C15Y C 0.711(2) 0.3314(8) 0.1980(7) 0.04(2) Uiso 0.294(5) 1 d PG . 2
C16Y C 0.6832(16) 0.4040(7) 0.1651(6) 0.030(19) Uiso 0.294(5) 1 d PG . 2
C17Y C 0.6713(16) 0.4173(6) 0.1218(6) 0.000(12) Uiso 0.294(5) 1 d PG . 2
C18Y C 0.7087(15) 0.3832(7) 0.0967(6) 0.07(3) Uiso 0.294(5) 1 d PG . 2
C19Y C 0.7437(15) 0.3489(7) 0.1245(7) 0.024(17) Uiso 0.294(5) 1 d PG . 2
C20Y C 0.7280(15) 0.3618(7) 0.1668(6) 0.03(2) Uiso 0.294(5) 1 d PG . 2
C1X C 0.678(4) 0.2170(14) 0.6666(15) 0.05(7) Uiso 0.215(4) 1 d PGD B 2
C2X C 0.667(4) 0.2264(13) 0.6235(15) 0.03(5) Uiso 0.215(4) 1 d PG B 2
C3X C 0.600(4) 0.1963(13) 0.5496(12) 0.04(3) Uiso 0.215(4) 1 d PG B 2
H3X H 0.6321 0.2166 0.5337 0.042 Uiso 0.215(4) 1 d PG B 2
C4X C 0.552(4) 0.1612(14) 0.5291(10) 0.02(2) Uiso 0.215(4) 1 d PG B 2
H4X H 0.5536 0.1585 0.4998 0.025 Uiso 0.215(4) 1 d PG B 2
C5X C 0.475(3) 0.0842(12) 0.5407(9) 0.01(2) Uiso 0.215(4) 1 d PG B 2
C6X C 0.457(3) 0.0531(11) 0.5712(11) 0.03(2) Uiso 0.215(4) 1 d PG B 2
C7X C 0.476(3) 0.0355(10) 0.6523(12) 0.02(2) Uiso 0.215(4) 1 d PG B 2
H7X H 0.4613 0.0057 0.6494 0.020 Uiso 0.215(4) 1 d PG B 2
C8X C 0.512(3) 0.0514(11) 0.6916(11) 0.01(2) Uiso 0.215(4) 1 d PG B 2
H8X H 0.5205 0.0321 0.7144 0.013 Uiso 0.215(4) 1 d PG B 2
C9X C 0.601(4) 0.1176(15) 0.7301(9) 0.08(5) Uiso 0.215(4) 1 d PG B 2
H9X H 0.6161 0.1029 0.7557 0.102 Uiso 0.215(4) 1 d PG B 2
C10X C 0.642(4) 0.1585(15) 0.7239(11) 0.12(7) Uiso 0.215(4) 1 d PG B 2
H10X H 0.6838 0.1707 0.7454 0.139 Uiso 0.215(4) 1 d PG B 2
C11X C 0.622(4) 0.1827(12) 0.6849(11) 0.02(3) Uiso 0.215(4) 1 d PG B 2
C12X C 0.600(3) 0.2022(11) 0.5949(12) 0.10(6) Uiso 0.215(4) 1 d PG B 2
C13X C 0.501(3) 0.1288(11) 0.5522(8) 0.03(3) Uiso 0.215(4) 1 d PG B 2
C14X C 0.462(3) 0.0639(9) 0.6158(10) 0.03(3) Uiso 0.215(4) 1 d PG B 2
C15X C 0.537(3) 0.0972(12) 0.6978(9) 0.06(3) Uiso 0.215(4) 1 d PG B 2
C16X C 0.545(3) 0.1668(9) 0.6587(10) 0.000(18) Uiso 0.215(4) 1 d PG B 2
C17X C 0.534(3) 0.1764(9) 0.6145(10) 0.05(3) Uiso 0.215(4) 1 d PG B 2
C18X C 0.486(2) 0.1403(9) 0.5936(9) 0.03(3) Uiso 0.215(4) 1 d PG B 2
C19X C 0.4664(19) 0.1084(9) 0.6247(9) 0.08(4) Uiso 0.215(4) 1 d PG B 2
C20X C 0.503(2) 0.1248(10) 0.6651(9) 0.01(2) Uiso 0.215(4) 1 d PG B 2
C1Z C 0.803(5) 0.4477(19) 0.3197(18) 0.7(8) Uiso 0.140(5) 1 d PG . 2
C2Z C 0.815(5) 0.4538(18) 0.3632(18) 0.047(19) Uiso 0.140(5) 1 d PGU . 2
C3Z C 0.893(5) 0.4205(18) 0.4341(14) 0.01(3) Uiso 0.140(5) 1 d PG . 2
H3Z H 0.8588 0.4382 0.4519 0.011 Uiso 0.140(5) 1 d PG D 2
C4Z C 0.948(4) 0.3857(18) 0.4514(11) 0.01(3) Uiso 0.140(5) 1 d PG . 2
H4Z H 0.9491 0.3806 0.4805 0.011 Uiso 0.140(5) 1 d PG D 2
C5Z C 1.036(4) 0.3130(16) 0.4334(11) 0.01(3) Uiso 0.140(5) 1 d PG . 2
C6Z C 1.058(4) 0.2853(14) 0.4005(14) 0.00(3) Uiso 0.140(5) 1 d PG . 2
C7Z C 1.034(4) 0.2736(14) 0.3184(14) 0.03(4) Uiso 0.140(5) 1 d PG . 2
H7Z H 1.0546 0.2444 0.3190 0.033 Uiso 0.140(5) 1 d PG D 2
C8Z C 0.993(4) 0.2913(15) 0.2808(13) 0.02(3) Uiso 0.140(5) 1 d PG . 2
H8Z H 0.9863 0.2737 0.2567 0.025 Uiso 0.140(5) 1 d PG D 2
C9Z C 0.890(4) 0.3568(19) 0.2482(11) 0.02(4) Uiso 0.140(5) 1 d PG . 2
H9Z H 0.8763 0.3438 0.2217 0.026 Uiso 0.140(5) 1 d PG D 2
C10Z C 0.843(4) 0.395(2) 0.2578(13) 0.06(5) Uiso 0.140(5) 1 d PG . 2
H10Z H 0.7986 0.4077 0.2376 0.070 Uiso 0.140(5) 1 d PG D 2
C11Z C 0.862(4) 0.4171(16) 0.2982(14) 0.05(5) Uiso 0.140(5) 1 d PG . 2
C12Z C 0.888(4) 0.4300(15) 0.3893(14) 0.07(6) Uiso 0.140(5) 1 d PG . 2
C13Z C 1.002(3) 0.3573(15) 0.4254(10) 0.01(3) Uiso 0.140(5) 1 d PG . 2
C14Z C 1.047(3) 0.2995(13) 0.3568(13) 0.02(4) Uiso 0.140(5) 1 d PG . 2
C15Z C 0.961(4) 0.3364(15) 0.2781(10) 0.00(3) Uiso 0.140(5) 1 d PG . 2
C16Z C 0.944(3) 0.4021(12) 0.3223(11) 0.00(3) Uiso 0.140(5) 1 d PG . 2
C17Z C 0.956(3) 0.4084(11) 0.3670(12) 0.00(3) Uiso 0.140(5) 1 d PG . 2
C18Z C 1.012(3) 0.3727(12) 0.3848(10) 0.03(4) Uiso 0.140(5) 1 d PG . 2
C19Z C 1.034(2) 0.3443(12) 0.3511(11) 0.00(3) Uiso 0.140(5) 1 d PG . 2
C20Z C 0.992(3) 0.3624(13) 0.3125(10) 0.06(5) Uiso 0.140(5) 1 d PG . 2

loop_
_atom_site_aniso_label
_atom_site_aniso_U_11
_atom_site_aniso_U_22
_atom_site_aniso_U_33
_atom_site_aniso_U_23
_atom_site_aniso_U_13
_atom_site_aniso_U_12
Pt1A 0.0197(5) 0.0425(6) 0.0391(5) 0.0004(4) 0.0036(4) -0.0004(5)
Pt1B 0.0375(6) 0.0501(7) 0.0415(6) 0.0071(5) 0.0081(5) 0.0100(5)
Pt1C 0.0257(6) 0.0464(7) 0.0567(7) 0.0016(5) 0.0008(5) -0.0049(5)
Pt1D 0.0353(6) 0.0477(7) 0.0556(7) -0.0093(5) -0.0018(5) -0.0058(5)
P1A 0.020(4) 0.056(5) 0.048(4) 0.009(3) 0.003(3) -0.001(3)
P2A 0.026(4) 0.046(4) 0.056(4) 0.000(3) 0.000(3) -0.008(3)
P1B 0.035(4) 0.047(4) 0.059(4) 0.017(3) 0.010(3) 0.004(4)
P2B 0.079(6) 0.065(6) 0.064(5) 0.016(4) 0.028(4) 0.038(5)
P1C 0.027(4) 0.053(5) 0.073(5) 0.013(4) -0.005(4) -0.004(4)
P2C 0.050(5) 0.059(6) 0.101(6) 0.007(5) -0.017(5) -0.013(4)
P1D 0.038(5) 0.078(6) 0.075(5) -0.008(4) 0.006(4) -0.016(4)
P2D 0.055(5) 0.049(5) 0.088(6) -0.019(4) -0.004(4) -0.015(4)
C21A 0.020(14) 0.055(17) 0.045(15) -0.007(12) -0.007(11) -0.005(12)
C23A 0.09(3) 0.08(2) 0.07(2) 0.018(18) -0.007(19) 0.04(2)
C24A 0.10(3) 0.14(3) 0.043(18) -0.037(19) 0.009(17) -0.03(2)
C25A 0.020(15) 0.040(17) 0.14(3) -0.003(17) -0.006(17) -0.016(13)
C26A 0.10(3) 0.10(3) 0.08(2) 0.027(19) 0.05(2) 0.04(2)
C27A 0.032(16) 0.08(2) 0.08(2) 0.016(17) 0.036(15) -0.001(15)
C28A 0.09(3) 0.10(3) 0.07(2) 0.032(19) -0.029(19) -0.01(2)
C29A 0.020(15) 0.063(19) 0.09(2) 0.012(15) -0.012(14) -0.026(14)
C30A 0.043(17) 0.057(18) 0.09(2) 0.012(15) -0.053(15) -0.025(15)
C31A 0.09(3) 0.038(18) 0.10(2) -0.035(16) -0.01(2) 0.008(17)
C32A 0.05(2) 0.25(5) 0.05(2) -0.03(2) 0.039(17) 0.00(2)
C21B 0.027(17) 0.05(2) 0.15(3) 0.014(19) 0.009(18) -0.019(15)
C22B 0.11(3) 0.12(3) 0.09(3) 0.03(2) -0.05(2) -0.04(3)
C23B 0.013(13) 0.030(14) 0.067(16) 0.010(12) -0.009(12) 0.002(11)
C24B 0.024(15) 0.07(2) 0.061(17) 0.023(14) 0.002(13) 0.011(14)
C25B 0.10(3) 0.08(2) 0.06(2) 0.023(16) 0.060(18) 0.05(2)
C26B 0.24(5) 0.10(3) 0.05(2) -0.003(19) 0.01(2) 0.03(3)
C28B 0.11(4) 0.10(3) 0.47(8) 0.12(4) 0.17(5) 0.06(3)
C29B 0.16(4) 0.05(2) 0.12(3) -0.01(2) 0.05(3) 0.02(2)
C30B 0.08(3) 0.08(3) 0.16(4) -0.03(3) 0.08(3) -0.01(2)
C31B 0.10(3) 0.07(2) 0.14(3) -0.01(2) 0.08(2) 0.01(2)
C32B 0.14(4) 0.11(3) 0.13(3) 0.04(2) 0.08(3) 0.02(3)
C21C 0.012(17) 0.10(3) 0.38(6) -0.10(4) 0.03(3) -0.002(19)
C23C 0.08(3) 0.30(6) 0.29(6) 0.20(6) -0.13(4) -0.12(4)
C24C 0.11(3) 0.27(6) 0.06(3) 0.05(3) 0.00(2) -0.03(3)
C26C 0.21(5) 0.12(3) 0.07(2) 0.02(2) 0.06(3) 0.06(3)
C27C 0.10(3) 0.05(2) 0.22(4) -0.04(3) -0.13(3) 0.00(2)
C28C 0.10(3) 0.15(4) 0.14(4) -0.08(3) -0.04(3) 0.01(3)
C29C 0.042(18) 0.06(2) 0.10(2) -0.006(16) -0.015(17) -0.021(16)
C30C 0.031(17) 0.10(3) 0.10(2) 0.029(19) -0.001(16) -0.020(17)
C31C 0.05(3) 0.18(5) 0.23(5) 0.08(4) -0.03(3) -0.07(3)
C32C 0.15(4) 0.21(5) 0.08(3) -0.01(3) 0.04(3) -0.04(4)
C21D 0.62(13) 0.35(9) 0.14(5) -0.01(5) 0.00(6) -0.43(10)
C22D 0.22(6) 0.19(5) 0.35(8) -0.12(5) 0.24(6) -0.10(4)
C23D 0.028(18) 0.12(3) 0.18(4) -0.09(3) 0.04(2) -0.02(2)
C24D 0.26(6) 0.12(4) 0.19(5) -0.07(3) -0.11(5) 0.10(4)
C25D 0.06(2) 0.022(16) 0.24(4) 0.00(2) 0.03(2) -0.027(16)
C27D 0.08(2) 0.07(2) 0.12(3) -0.05(2) -0.01(2) -0.023(19)
C28D 0.08(3) 0.10(3) 0.19(4) 0.01(3) -0.03(3) -0.02(2)
C29D 0.09(3) 0.04(2) 0.17(4) 0.00(2) 0.02(3) -0.041(19)
C30D 0.10(3) 0.08(3) 0.13(3) 0.04(2) 0.01(2) 0.00(2)
C31D 0.07(2) 0.033(17) 0.11(2) -0.006(15) 0.011(18) 0.000(16)
C32D 0.07(2) 0.14(3) 0.15(3) 0.04(3) 0.03(2) -0.05(2)
Br1A 0.049(6) 0.062(6) 0.039(4) 0.000(4) 0.011(3) 0.008(4)
Br2A 0.026(4) 0.047(4) 0.032(5) 0.010(4) 0.006(4) 0.004(3)
Br5A 0.053(3) 0.107(5) 0.057(3) -0.028(3) 0.002(2) 0.023(3)
Br6A 0.058(4) 0.069(5) 0.112(5) -0.039(4) -0.007(4) 0.026(4)
Br1B 0.064(6) 0.044(5) 0.057(5) 0.009(4) 0.013(4) -0.004(3)
Br2B 0.042(8) 0.065(6) 0.046(4) -0.001(4) 0.003(4) -0.001(6)
Br5B 0.051(2) 0.071(3) 0.081(3) 0.017(2) 0.015(2) -0.009(2)
Br6B 0.048(2) 0.053(2) 0.091(3) -0.007(2) 0.014(2) -0.012(2)
Br1C 0.039(4) 0.064(5) 0.079(7) 0.005(5) -0.004(4) -0.001(3)
Br2C 0.043(8) 0.086(5) 0.064(5) -0.006(4) -0.006(4) 0.011(6)
Br5C 0.085(4) 0.074(3) 0.087(3) 0.021(3) -0.008(3) 0.028(3)
Br6C 0.068(3) 0.056(3) 0.107(4) -0.007(3) 0.003(3) 0.027(3)
Br1D 0.065(2) 0.070(2) 0.126(3) -0.039(2) 0.000(2) 0.0079(18)
Br5D 0.065(3) 0.072(3) 0.092(3) -0.021(2) 0.039(2) 0.007(2)
Br6D 0.042(2) 0.051(2) 0.106(3) 0.008(2) 0.015(2) 0.0156(18)
Br1W 0.049(10) 0.057(7) 0.076(17) 0.016(13) 0.000(12) 0.009(7)
Br2W 0.054(9) 0.097(11) 0.045(6) -0.011(7) -0.006(6) 0.023(7)
Br5W 0.075(6) 0.063(6) 0.136(8) 0.034(5) -0.028(5) 0.014(5)
Br6W 0.081(7) 0.050(7) 0.159(11) -0.039(6) -0.036(7) 0.049(6)
Br1X 0.024(16) 0.061(16) 0.024(10) 0.000(10) -0.002(10) -0.005(15)
Br2X 0.034(11) 0.053(18) 0.066(15) 0.004(14) -0.004(10) 0.016(14)
Br5X 0.072(10) 0.097(11) 0.030(7) -0.021(7) -0.005(6) -0.012(9)
Br6X 0.045(9) 0.072(10) 0.096(12) -0.028(8) 0.010(8) 0.000(8)
Br1Y 0.033(14) 0.076(12) 0.074(9) 0.012(7) 0.018(8) 0.012(11)
Br5Y 0.115(11) 0.105(10) 0.073(8) -0.022(6) 0.052(7) -0.022(8)
Br6Y 0.079(9) 0.052(8) 0.184(16) -0.044(9) 0.066(10) 0.014(7)
Br5Z 0.062(15) 0.085(17) 0.053(13) 0.040(11) 0.007(10) 0.018(12)
Br6Z 0.051(14) 0.034(12) 0.095(19) 0.017(11) 0.028(13) 0.012(10)

loop_
_geom_bond_atom_site_label_1
_geom_bond_atom_site_label_2
_geom_bond_distance
_geom_bond_site_symmetry_2
_geom_bond_publ_flag
Pt1A C1W 2.012(17) . ?
Pt1A C2A 2.089(10) . ?
Pt1A P1A 2.301(6) . ?
Pt1A P2A 2.301(6) . ?
Pt1A Br1W 2.45(5) . ?
Pt1A Br2A 2.56(3) . ?
Pt1B C1B 2.018(9) . ?
Pt1B C2X 2.22(3) . ?
Pt1B P1B 2.285(7) . ?
Pt1B P2B 2.307(7) . ?
Pt1B Br2X 2.37(7) . ?
Pt1B Br1B 2.547(16) . ?
Pt1C C1C 2.035(10) . ?
Pt1C C2Y 2.17(2) . ?
Pt1C P1C 2.298(7) . ?
Pt1C P2C 2.304(8) . ?
Pt1C Br2Y 2.51(3) . ?
Pt1C Br1C 2.521(12) . ?
Pt1D C1D 2.059(7) . ?
Pt1D C2Z 2.26(4) . ?
Pt1D P2D 2.306(8) . ?
Pt1D P1D 2.306(7) . ?
Pt1D Br1D 2.503(3) . ?
P1A C21A 1.80(2) . ?
P1A C25A 1.81(3) . ?
P1A C23A 1.82(3) . ?
P2A C27A 1.77(2) . ?
P2A C31A 1.85(2) . ?
P2A C29A 1.86(2) . ?
P1B C21B 1.85(2) . ?
P1B C23B 1.85(2) . ?
P1B C25B 1.87(2) . ?
P2B C29B 1.76(3) . ?
P2B C31B 1.86(3) . ?
P2B C27B 1.98(3) . ?
P1C C21C 1.74(3) . ?
P1C C23C 1.77(3) . ?
P1C C25C 1.94(5) . ?
P2C C31C 1.73(4) . ?
P2C C29C 1.83(2) . ?
P2C C27C 1.83(3) . ?
P1D C25D 1.73(3) . ?
P1D C23D 1.81(3) . ?
P1D C21D 1.87(5) . ?
P2D C31D 1.79(3) . ?
P2D C29D 1.86(3) . ?
P2D C27D 1.87(3) . ?
C21A C22A 1.56(3) . ?
C23A C24A 1.49(3) . ?
C25A C26A 1.51(3) . ?
C27A C28A 1.57(3) . ?
C29A C30A 1.56(3) . ?
C31A C32A 1.53(3) . ?
C21B C22B 1.55(4) . ?
C23B C24B 1.55(3) . ?
C25B C26B 1.51(4) . ?
C27B C28B 1.40(4) . ?
C29B C30B 1.49(4) . ?
C31B C32B 1.55(4) . ?
C21C C22C 1.62(4) . ?
C23C C24C 1.50(5) . ?
C25C C26C 1.41(5) . ?
C27C C28C 1.53(5) . ?
C29C C30C 1.50(3) . ?
C31C C32C 1.45(5) . ?
C21D C22D 1.31(5) . ?
C23D C24D 1.60(5) . ?
C25D C26D 1.60(4) . ?
C27D C28D 1.49(4) . ?
C29D C30D 1.52(4) . ?
C31D C32D 1.55(3) . ?
Br1A C1A 1.883(13) . ?
Br5A C5A 1.858(11) . ?
Br6A C6A 1.872(12) . ?
Br2B C2B 1.886(10) . ?
Br5B C5B 1.886(10) . ?
Br6B C6B 1.926(9) . ?
Br2C C2C 1.881(11) . ?
Br5C C5C 1.887(11) . ?
Br6C C6C 1.882(11) . ?
Br2D C2D 1.910(8) . ?
Br5D C5D 1.874(8) . ?
Br6D C6D 1.917(8) . ?
Br2W C2W 1.89(2) . ?
Br5W C5W 1.890(19) . ?
Br6W C6W 1.95(2) . ?
Br1X C1X 1.885(16) . ?
Br5X C5X 1.91(3) . ?
Br5X Br6X 2.348(18) 3_656 ?
Br6X C6X 1.91(3) . ?
Br6X Br5X 2.348(18) 3_656 ?
Br1Y C1Y 1.868(16) . ?
Br5Y C5Y 1.88(2) . ?
Br5Y Br6Z 2.67(2) 4_565 ?
Br6Y C6Y 1.97(2) . ?
Br5Z C5Z 1.91(4) . ?
Br6Z C6Z 1.82(4) . ?
Br6Z Br5Y 2.67(2) 4_666 ?
C1A C2A 1.3854 . ?
C1A C11A 1.4412 . ?
C2A C12A 1.4415 . ?
C3A C4A 1.3852 . ?
C3A C12A 1.4421 . ?
C4A C13A 1.4413 . ?
C5A C6A 1.3841 . ?
C5A C13A 1.4419 . ?
C6A C14A 1.4416 . ?
C7A C8A 1.3840 . ?
C7A C14A 1.4412 . ?
C8A C15A 1.4421 . ?
C9A C10A 1.3851 . ?
C9A C15A 1.4415 . ?
C10A C11A 1.4414 . ?
C11A C17A 1.3824 . ?
C12A C18A 1.3821 . ?
C13A C19A 1.3829 . ?
C14A C20A 1.3826 . ?
C15A C16A 1.3831 . ?
C16A C17A 1.4201 . ?
C16A C20A 1.4218 . ?
C17A C18A 1.4222 . ?
C18A C19A 1.4218 . ?
C19A C20A 1.4218 . ?
C1B C2B 1.3852 . ?
C1B C11B 1.4428 . ?
C2B C12B 1.4410 . ?
C3B C4B 1.3842 . ?
C3B C12B 1.4419 . ?
C4B C13B 1.4420 . ?
C5B C6B 1.3861 . ?
C5B C13B 1.4409 . ?
C6B C14B 1.4408 . ?
C7B C8B 1.3861 . ?
C7B C14B 1.4429 . ?
C8B C15B 1.4407 . ?
C9B C10B 1.3843 . ?
C9B C15B 1.4417 . ?
C10B C11B 1.4405 . ?
C11B C17B 1.3827 . ?
C12B C18B 1.3828 . ?
C13B C19B 1.3828 . ?
C14B C20B 1.3827 . ?
C15B C16B 1.3818 . ?
C16B C20B 1.4204 . ?
C16B C17B 1.4218 . ?
C17B C18B 1.4224 . ?
C18B C19B 1.4198 . ?
C19B C20B 1.4219 . ?
C1C C2C 1.3834 . ?
C1C C11C 1.4418 . ?
C2C C12C 1.4415 . ?
C3C C4C 1.3835 . ?
C3C C12C 1.4418 . ?
C4C C13C 1.4428 . ?
C5C C6C 1.3861 . ?
C5C C13C 1.4411 . ?
C6C C14C 1.4407 . ?
C7C C8C 1.3845 . ?
C7C C14C 1.4421 . ?
C8C C15C 1.4424 . ?
C9C C10C 1.3841 . ?
C9C C15C 1.4422 . ?
C10C C11C 1.4416 . ?
C11C C17C 1.3823 . ?
C12C C18C 1.3834 . ?
C13C C19C 1.3808 . ?
C14C C20C 1.3825 . ?
C15C C16C 1.3824 . ?
C16C C20C 1.4206 . ?
C16C C17C 1.4209 . ?
C17C C18C 1.4221 . ?
C18C C19C 1.4216 . ?
C19C C20C 1.4224 . ?
C1D C2D 1.3835 . ?
C1D C11D 1.4417 . ?
C2D C12D 1.4420 . ?
C3D C4D 1.3842 . ?
C3D C12D 1.4395 . ?
C4D C13D 1.4422 . ?
C5D C6D 1.3833 . ?
C5D C13D 1.4411 . ?
C6D C14D 1.4424 . ?
C7D C8D 1.3840 . ?
C7D C14D 1.4425 . ?
C8D C15D 1.4424 . ?
C9D C10D 1.3847 . ?
C9D C15D 1.4421 . ?
C10D C11D 1.4427 . ?
C11D C17D 1.3820 . ?
C12D C18D 1.3822 . ?
C13D C19D 1.3826 . ?
C14D C20D 1.3828 . ?
C15D C16D 1.3822 . ?
C16D C20D 1.4209 . ?
C16D C17D 1.4214 . ?
C17D C18D 1.4231 . ?
C18D C19D 1.4202 . ?
C19D C20D 1.4213 . ?
C1W C2W 1.3840 . ?
C1W C11W 1.4416 . ?
C2W C12W 1.4410 . ?
C3W C4W 1.3855 . ?
C3W C12W 1.4425 . ?
C4W C13W 1.4420 . ?
C5W C6W 1.3841 . ?
C5W C13W 1.4424 . ?
C6W C14W 1.4424 . ?
C7W C8W 1.3837 . ?
C7W C14W 1.4418 . ?
C8W C15W 1.4406 . ?
C9W C10W 1.3842 . ?
C9W C15W 1.4425 . ?
C10W C11W 1.4405 . ?
C11W C16W 1.3826 . ?
C12W C17W 1.3813 . ?
C13W C18W 1.3818 . ?
C14W C19W 1.3831 . ?
C15W C20W 1.3832 . ?
C16W C20W 1.4216 . ?
C16W C17W 1.4217 . ?
C17W C18W 1.4227 . ?
C18W C19W 1.4212 . ?
C19W C20W 1.4206 . ?
C1Y C2Y 1.3858 . ?
C1Y C11Y 1.4418 . ?
C2Y C12Y 1.4420 . ?
C3Y C4Y 1.3851 . ?
C3Y C12Y 1.4424 . ?
C4Y C13Y 1.4409 . ?
C5Y C6Y 1.3839 . ?
C5Y C13Y 1.4430 . ?
C6Y C14Y 1.4417 . ?
C7Y C8Y 1.3855 . ?
C7Y C14Y 1.4419 . ?
C8Y C15Y 1.4415 . ?
C9Y C10Y 1.3865 . ?
C9Y C15Y 1.4422 . ?
C10Y C11Y 1.4405 . ?
C11Y C16Y 1.3819 . ?
C12Y C17Y 1.3811 . ?
C13Y C18Y 1.3823 . ?
C14Y C19Y 1.3814 . ?
C15Y C20Y 1.3828 . ?
C16Y C20Y 1.4218 . ?
C16Y C17Y 1.4219 . ?
C17Y C18Y 1.4219 . ?
C18Y C19Y 1.4224 . ?
C19Y C20Y 1.4215 . ?
C1X C2X 1.3846 . ?
C1X C11X 1.4416 . ?
C2X C12X 1.4428 . ?
C3X C4X 1.3836 . ?
C3X C12X 1.4416 . ?
C4X C13X 1.4418 . ?
C5X C6X 1.3858 . ?
C5X C13X 1.4415 . ?
C6X C14X 1.4415 . ?
C7X C8X 1.3855 . ?
C7X C14X 1.4410 . ?
C8X C15X 1.4397 . ?
C9X C10X 1.3846 . ?
C9X C15X 1.4421 . ?
C10X C11X 1.4414 . ?
C11X C16X 1.3824 . ?
C12X C17X 1.3826 . ?
C13X C18X 1.3837 . ?
C14X C19X 1.3824 . ?
C15X C20X 1.3824 . ?
C16X C17X 1.4211 . ?
C16X C20X 1.4214 . ?
C17X C18X 1.4209 . ?
C18X C19X 1.4196 . ?
C19X C20X 1.4228 . ?
C1Z C2Z 1.3823 . ?
C1Z C11Z 1.4423 . ?
C2Z C12Z 1.4426 . ?
C3Z C4Z 1.3847 . ?
C3Z C12Z 1.4409 . ?
C4Z C13Z 1.4407 . ?
C5Z C6Z 1.3853 . ?
C5Z C13Z 1.4413 . ?
C6Z C14Z 1.4420 . ?
C7Z C8Z 1.3845 . ?
C7Z C14Z 1.4421 . ?
C8Z C15Z 1.4417 . ?
C9Z C10Z 1.3840 . ?
C9Z C15Z 1.4410 . ?
C10Z C11Z 1.4419 . ?
C11Z C16Z 1.3834 . ?
C12Z C17Z 1.3828 . ?
C13Z C18Z 1.3835 . ?
C14Z C19Z 1.3815 . ?
C15Z C20Z 1.3830 . ?
C16Z C20Z 1.4215 . ?
C16Z C17Z 1.4218 . ?
C17Z C18Z 1.4207 . ?
C18Z C19Z 1.4210 . ?
C19Z C20Z 1.4205 . ?
